data_4030396
loop_
_publ_author_name
'Dai, Jian-Jun'
'Xu, Wen-Tao'
'Wu, Ya-Dong'
'Zhang, Wen-Man'
'Gong, Ying'
'He, Xia-Ping'
'Zhang, Xin-Qing'
'Xu, Hua-Jian'

_publ_section_title
;
 Silver-Catalyzed C(sp(2))-H Functionalization/C-O Cyclization Reaction at
 Room Temperature.
;
_journal_issue 2
_journal_name_full 'The Journal of organic chemistry'
_journal_page_first 911
_journal_page_last 919
_journal_paper_doi 10.1021/jo5024238
_journal_volume 80
_journal_year 2015
_chemical_formula_sum 'C15 H9 F3 O3'
_chemical_formula_weight 294.22
_chemical_name_systematic
;
 ?
;
_space_group_crystal_system monoclinic
_space_group_IT_number 14
_space_group_name_Hall '-P 2ybc'
_space_group_name_H-M_alt 'P 1 21/c 1'
_symmetry_space_group_name_Hall '-P 2ybc'
_symmetry_space_group_name_H-M 'P 1 21/c 1'
_atom_sites_solution_hydrogens geom
_audit_creation_method SHELXL-2013
_cell_angle_alpha 90
_cell_angle_beta 116.037(6)
_cell_angle_gamma 90
_cell_formula_units_Z 8
_cell_length_a 24.1196(12)
_cell_length_b 4.5707(2)
_cell_length_c 25.3434(12)
_cell_measurement_reflns_used 2400
_cell_measurement_temperature 291(2)
_cell_measurement_theta_max 69.9443
_cell_measurement_theta_min 3.3737
_cell_volume 2510.4(2)
_computing_cell_refinement 'CrysAlisPro (Agilent Technologies)'
_computing_data_collection 'CrysAlisPro (Agilent Technologies)'
_computing_data_reduction 'CrysAlisPro (Agilent Technologies)'
_computing_molecular_graphics 'Ortep-3 (L. J. Farrugia, 2001)'
_computing_publication_material SHELXL-2013
_computing_structure_refinement 'SHELXL-2013 (Sheldrick, 2013)'
_computing_structure_solution 'SHELXS-97 (Sheldrick, 1997)'
_diffrn_ambient_temperature 291(2)
_diffrn_detector_area_resol_mean 15.9149
_diffrn_measured_fraction_theta_full 0.962
_diffrn_measured_fraction_theta_max 0.842
_diffrn_measurement_device_type 'Gemini S Ultra, Agilent Technologies'
_diffrn_measurement_method '\w scans'
_diffrn_radiation_type CuK\a
_diffrn_radiation_wavelength 1.54184
_diffrn_reflns_av_R_equivalents 0.0348
_diffrn_reflns_av_unetI/netI 0.0461
_diffrn_reflns_Laue_measured_fraction_full 0.962
_diffrn_reflns_Laue_measured_fraction_max 0.842
_diffrn_reflns_limit_h_max 27
_diffrn_reflns_limit_h_min -30
_diffrn_reflns_limit_k_max 3
_diffrn_reflns_limit_k_min -5
_diffrn_reflns_limit_l_max 28
_diffrn_reflns_limit_l_min -26
_diffrn_reflns_number 8782
_diffrn_reflns_point_group_measured_fraction_full 0.962
_diffrn_reflns_point_group_measured_fraction_max 0.842
_diffrn_reflns_theta_full 67.684
_diffrn_reflns_theta_max 79.945
_diffrn_reflns_theta_min 3.504
_diffrn_source 'Enhance Ultra (Cu) X-ray Source'
_exptl_absorpt_coefficient_mu 1.198
_exptl_absorpt_correction_T_max 1.00000
_exptl_absorpt_correction_T_min 0.97025
_exptl_absorpt_correction_type multi-scan
_exptl_absorpt_process_details
;
CrysAlisPro, Agilent Technologies,
Version 1.171.36.21 (release 14-08-2012 CrysAlis171 .NET)
(compiled Sep 14 2012,17:21:16)
Empirical absorption correction using spherical harmonics,
 implemented in SCALE3 ABSPACK scaling algorithm.
;
_exptl_crystal_density_diffrn 1.557
_exptl_crystal_description block
_exptl_crystal_F_000 1200
_exptl_crystal_size_max 0.360
_exptl_crystal_size_mid 0.310
_exptl_crystal_size_min 0.300
_refine_diff_density_max 0.186
_refine_diff_density_min -0.215
_refine_diff_density_rms 0.051
_refine_ls_extinction_method none
_refine_ls_goodness_of_fit_ref 1.086
_refine_ls_hydrogen_treatment constr
_refine_ls_matrix_type full
_refine_ls_number_parameters 379
_refine_ls_number_reflns 4603
_refine_ls_number_restraints 0
_refine_ls_restrained_S_all 1.086
_refine_ls_R_factor_all 0.0907
_refine_ls_R_factor_gt 0.0621
_refine_ls_shift/su_max 0.000
_refine_ls_shift/su_mean 0.000
_refine_ls_structure_factor_coef Fsqd
_refine_ls_weighting_details 'w=1/[\s^2^(Fo^2^)+(0.0559P)^2^+1.9754P] where P=(Fo^2^+2Fc^2^)/3'
_refine_ls_weighting_scheme calc
_refine_ls_wR_factor_gt 0.1622
_refine_ls_wR_factor_ref 0.1832
_reflns_Friedel_coverage 0.000
_reflns_number_gt 3049
_reflns_number_total 4603
_reflns_threshold_expression 'I > 2\s(I)'
_cod_data_source_file jo5024238_si_001.cif
_cod_data_source_block shelxl
_cod_depositor_comments 'Adding full bibliography for 4030396.cif.'
_cod_database_code 4030396
_shelx_space_group_comment
;
The symmetry employed for this shelxl refinement is uniquely defined
by the following loop, which should always be used as a source of
symmetry information in preference to the above space-group names.
They are only intended as comments.
;
_shelx_estimated_absorpt_t_min 0.672
_shelx_estimated_absorpt_t_max 0.715
_shelxl_version_number 2013-4

loop_
_space_group_symop_operation_xyz
'x, y, z'
'-x, y+1/2, -z+1/2'
'-x, -y, -z'
'x, -y-1/2, z-1/2'

loop_
_atom_site_label
_atom_site_type_symbol
_atom_site_fract_x
_atom_site_fract_y
_atom_site_fract_z
_atom_site_U_iso_or_equiv
_atom_site_adp_type
_atom_site_occupancy
_atom_site_site_symmetry_order
_atom_site_calc_flag
_atom_site_refinement_flags_posn
_atom_site_refinement_flags_adp
F1 F 0.04601(12) -1.2243(7) 0.03968(12) 0.1036(10) Uani 1 1 d . .
F2 F 0.04181(10) -1.5560(7) 0.09896(11) 0.0927(9) Uani 1 1 d . .
F3 F 0.08955(13) -1.6275(7) 0.04669(14) 0.1068(10) Uani 1 1 d . .
O1 O 0.31404(11) -0.5493(6) 0.11827(11) 0.0659(7) Uani 1 1 d . .
O3 O 0.16549(11) -1.1858(6) 0.10503(11) 0.0650(7) Uani 1 1 d . .
O2 O 0.37907(13) -0.2442(8) 0.11482(13) 0.0922(11) Uani 1 1 d . .
C6 C 0.36647(16) -0.5238(9) 0.24848(17) 0.0595(10) Uani 1 1 d . .
C12 C 0.29030(15) -0.7089(9) 0.15073(16) 0.0537(9) Uani 1 1 d . .
C8 C 0.28588(16) -0.8708(9) 0.24188(16) 0.0600(10) Uani 1 1 d . .
H8 H 0.3003 -0.8708 0.2825 0.072 Uiso 1 1 calc R U
C7 C 0.31447(15) -0.7029(9) 0.21479(15) 0.0547(9) Uani 1 1 d . .
C10 C 0.21434(15) -1.0320(9) 0.14378(16) 0.0552(9) Uani 1 1 d . .
C9 C 0.23676(16) -1.0325(9) 0.20722(16) 0.0615(10) Uani 1 1 d . .
H9 H 0.2168 -1.1464 0.2241 0.074 Uiso 1 1 calc R U
C15 C 0.07702(17) -1.4281(10) 0.07927(18) 0.0639(10) Uani 1 1 d . .
C11 C 0.24108(15) -0.8680(9) 0.11522(16) 0.0577(9) Uani 1 1 d . .
H11 H 0.2262 -0.8676 0.0746 0.069 Uiso 1 1 calc R U
C14 C 0.13050(16) -1.3135(10) 0.13122(17) 0.0626(10) Uani 1 1 d . .
H14A H 0.1180 -1.1694 0.1520 0.075 Uiso 1 1 calc R U
H14B H 0.1531 -1.4694 0.1580 0.075 Uiso 1 1 calc R U
C4 C 0.4436(2) -0.3309(12) 0.3418(2) 0.0884(15) Uani 1 1 d . .
H4 H 0.4617 -0.3161 0.3825 0.106 Uiso 1 1 calc R U
C1 C 0.38986(15) -0.3640(9) 0.21489(17) 0.0596(9) Uani 1 1 d . .
C3 C 0.4665(2) -0.1750(12) 0.3079(2) 0.0854(14) Uani 1 1 d . .
H3 H 0.5006 -0.0550 0.3271 0.102 Uiso 1 1 calc R U
C5 C 0.39452(18) -0.5016(11) 0.31271(18) 0.0779(13) Uani 1 1 d . .
H5 H 0.3779 -0.6081 0.3336 0.093 Uiso 1 1 calc R U
C13 C 0.36282(17) -0.3760(10) 0.14776(18) 0.0658(10) Uani 1 1 d . .
C2 C 0.43989(17) -0.1914(10) 0.2449(2) 0.0733(12) Uani 1 1 d . .
H2 H 0.4569 -0.0833 0.2246 0.088 Uiso 1 1 calc R U
F4 F 0.44499(11) -0.7143(6) 0.47505(15) 0.1100(11) Uani 1 1 d . .
F5 F 0.39548(11) -1.1033(6) 0.44569(13) 0.0993(9) Uani 1 1 d . .
F6 F 0.44755(11) -1.0267(7) 0.54143(13) 0.1045(10) Uani 1 1 d . .
O6 O 0.32414(10) -0.6556(6) 0.43391(11) 0.0639(7) Uani 1 1 d . .
O4 O 0.17321(11) -0.0670(6) 0.29863(10) 0.0645(7) Uani 1 1 d . .
O5 O 0.10886(13) 0.2181(8) 0.22848(12) 0.0856(10) Uani 1 1 d . .
C22 C 0.18534(13) -0.0877(8) 0.40374(15) 0.0481(8) Uani 1 1 d . .
C21 C 0.13627(14) 0.1180(8) 0.38735(15) 0.0500(8) Uani 1 1 d . .
C27 C 0.20185(14) -0.1718(8) 0.35823(14) 0.0509(8) Uani 1 1 d . .
C17 C 0.06196(15) 0.4178(9) 0.30906(18) 0.0631(10) Uani 1 1 d . .
H17 H 0.0437 0.4878 0.2707 0.076 Uiso 1 1 calc R U
C16 C 0.10904(14) 0.2243(8) 0.32708(15) 0.0532(9) Uani 1 1 d . .
C30 C 0.41234(17) -0.8974(10) 0.4883(2) 0.0688(11) Uani 1 1 d . .
C24 C 0.26443(15) -0.3964(9) 0.47450(16) 0.0558(9) Uani 1 1 d . .
H24 H 0.2861 -0.4742 0.5119 0.067 Uiso 1 1 calc R U
C18 C 0.04191(16) 0.5085(10) 0.3506(2) 0.0712(11) Uani 1 1 d . .
H18 H 0.0096 0.6422 0.3390 0.085 Uiso 1 1 calc R U
C23 C 0.21820(15) -0.2074(9) 0.46205(15) 0.0555(9) Uani 1 1 d . .
H23 H 0.2070 -0.1520 0.4914 0.067 Uiso 1 1 calc R U
C29 C 0.36216(15) -0.7541(9) 0.49348(17) 0.0634(10) Uani 1 1 d . .
H29A H 0.3766 -0.5904 0.5205 0.076 Uiso 1 1 calc R U
H29B H 0.3398 -0.8889 0.5067 0.076 Uiso 1 1 calc R U
C26 C 0.24741(15) -0.3612(9) 0.36891(16) 0.0557(9) Uani 1 1 d . .
H26 H 0.2583 -0.4186 0.3395 0.067 Uiso 1 1 calc R U
C20 C 0.11502(15) 0.2109(9) 0.42873(17) 0.0621(10) Uani 1 1 d . .
H20 H 0.1325 0.1396 0.4670 0.075 Uiso 1 1 calc R U
C19 C 0.06884(16) 0.4049(10) 0.41062(19) 0.0677(11) Uani 1 1 d . .
H19 H 0.0540 0.4731 0.4366 0.081 Uiso 1 1 calc R U
C25 C 0.27896(14) -0.4730(9) 0.42730(16) 0.0553(9) Uani 1 1 d . .
C28 C 0.12856(16) 0.1336(9) 0.28098(17) 0.0621(10) Uani 1 1 d . .

loop_
_atom_site_aniso_label
_atom_site_aniso_U_11
_atom_site_aniso_U_22
_atom_site_aniso_U_33
_atom_site_aniso_U_23
_atom_site_aniso_U_13
_atom_site_aniso_U_12
F1 0.0735(16) 0.093(2) 0.113(2) 0.0364(18) 0.0113(15) -0.0073(15)
F2 0.0713(14) 0.116(2) 0.0964(18) 0.0083(16) 0.0420(13) -0.0285(15)
F3 0.0968(19) 0.105(2) 0.133(2) -0.052(2) 0.0635(18) -0.0263(17)
O1 0.0561(13) 0.080(2) 0.0650(15) 0.0058(15) 0.0293(12) -0.0111(14)
O3 0.0567(14) 0.0771(19) 0.0684(15) 0.0004(15) 0.0342(12) -0.0113(14)
O2 0.0715(17) 0.120(3) 0.087(2) 0.021(2) 0.0361(16) -0.0226(19)
C6 0.0514(18) 0.063(2) 0.068(2) -0.004(2) 0.0297(17) 0.0076(18)
C12 0.0472(17) 0.060(2) 0.061(2) 0.0057(19) 0.0303(16) 0.0058(17)
C8 0.057(2) 0.073(3) 0.055(2) 0.003(2) 0.0296(17) 0.0024(19)
C7 0.0459(17) 0.061(2) 0.061(2) 0.0014(18) 0.0268(16) 0.0075(17)
C10 0.0469(17) 0.059(2) 0.064(2) -0.0007(19) 0.0284(16) 0.0041(17)
C9 0.056(2) 0.070(3) 0.067(2) 0.006(2) 0.0349(18) -0.0016(19)
C15 0.062(2) 0.065(3) 0.070(2) 0.004(2) 0.034(2) -0.005(2)
C11 0.0514(18) 0.068(3) 0.059(2) 0.002(2) 0.0287(17) 0.0022(18)
C14 0.0543(19) 0.069(3) 0.070(2) 0.005(2) 0.0323(18) -0.0013(19)
C4 0.073(3) 0.115(4) 0.074(3) -0.020(3) 0.030(2) -0.015(3)
C1 0.0476(18) 0.060(2) 0.075(2) 0.000(2) 0.0303(17) 0.0050(17)
C3 0.065(2) 0.094(4) 0.095(3) -0.024(3) 0.034(2) -0.014(3)
C5 0.068(2) 0.100(4) 0.068(3) -0.013(3) 0.031(2) -0.011(3)
C13 0.054(2) 0.070(3) 0.076(3) 0.009(2) 0.0304(19) 0.001(2)
C2 0.054(2) 0.077(3) 0.094(3) -0.005(3) 0.037(2) -0.003(2)
F4 0.0681(15) 0.085(2) 0.196(3) 0.021(2) 0.0758(19) 0.0027(14)
F5 0.0760(16) 0.083(2) 0.133(2) -0.0283(18) 0.0407(16) 0.0114(14)
F6 0.0674(14) 0.121(3) 0.111(2) 0.0247(19) 0.0267(14) 0.0344(16)
O6 0.0503(13) 0.0698(18) 0.0705(16) 0.0048(14) 0.0255(12) 0.0156(13)
O4 0.0590(14) 0.083(2) 0.0567(14) 0.0104(14) 0.0306(12) 0.0214(14)
O5 0.0779(18) 0.117(3) 0.0628(17) 0.0184(18) 0.0320(14) 0.0305(19)
C22 0.0405(15) 0.052(2) 0.0560(19) -0.0051(17) 0.0248(14) -0.0053(15)
C21 0.0402(15) 0.052(2) 0.062(2) -0.0073(17) 0.0260(15) -0.0064(15)
C27 0.0457(16) 0.057(2) 0.0507(18) -0.0029(17) 0.0224(14) -0.0029(16)
C17 0.0460(18) 0.065(3) 0.074(2) 0.000(2) 0.0218(17) 0.0010(18)
C16 0.0411(16) 0.058(2) 0.061(2) -0.0019(18) 0.0235(15) -0.0030(16)
C30 0.050(2) 0.062(3) 0.089(3) -0.001(2) 0.025(2) 0.0015(19)
C24 0.0468(17) 0.063(2) 0.055(2) 0.0020(18) 0.0201(15) 0.0014(17)
C18 0.0486(19) 0.069(3) 0.098(3) -0.003(2) 0.034(2) 0.007(2)
C23 0.0507(18) 0.068(3) 0.0532(19) -0.0020(18) 0.0274(16) 0.0008(18)
C29 0.0492(18) 0.064(3) 0.074(2) -0.003(2) 0.0247(18) 0.0018(18)
C26 0.0483(17) 0.065(2) 0.059(2) -0.0019(19) 0.0280(16) 0.0058(17)
C20 0.0504(19) 0.072(3) 0.070(2) -0.004(2) 0.0315(18) 0.0013(19)
C19 0.055(2) 0.070(3) 0.088(3) -0.012(2) 0.041(2) 0.002(2)
C25 0.0400(16) 0.057(2) 0.069(2) -0.0037(19) 0.0232(16) -0.0005(16)
C28 0.0515(19) 0.073(3) 0.062(2) 0.004(2) 0.0252(17) 0.0084(19)

loop_
_atom_type_symbol
_atom_type_description
_atom_type_scat_dispersion_real
_atom_type_scat_dispersion_imag
_atom_type_scat_source
C C 0.0181 0.0091 'International Tables Vol C Tables 4.2.6.8 and 6.1.1.4'
H H 0.0000 0.0000 'International Tables Vol C Tables 4.2.6.8 and 6.1.1.4'
F F 0.0727 0.0534 'International Tables Vol C Tables 4.2.6.8 and 6.1.1.4'
O O 0.0492 0.0322 'International Tables Vol C Tables 4.2.6.8 and 6.1.1.4'

loop_
_geom_angle_atom_site_label_1
_geom_angle_atom_site_label_2
_geom_angle_atom_site_label_3
_geom_angle
C13 O1 C12 117.8(3)
C10 O3 C14 112.6(3)
C1 C6 C7 114.5(3)
C1 C6 C5 121.4(4)
C7 C6 C5 124.1(4)
C11 C12 O1 111.0(3)
C11 C12 C7 123.8(3)
O1 C12 C7 125.2(3)
C9 C8 C7 117.7(3)
C9 C8 H8 121.2
C7 C8 H8 121.2
C8 C7 C6 121.0(3)
C8 C7 C12 119.5(3)
C6 C7 C12 119.5(3)
O3 C10 C11 111.1(3)
O3 C10 C9 125.8(3)
C11 C10 C9 123.2(3)
C8 C9 C10 121.0(3)
C8 C9 H9 119.5
C10 C9 H9 119.5
F2 C15 F1 111.0(3)
F2 C15 F3 106.9(4)
F1 C15 F3 102.4(3)
F2 C15 C14 106.2(3)
F1 C15 C14 113.9(4)
F3 C15 C14 116.2(3)
C12 C11 C10 114.8(3)
C12 C11 H11 122.6
C10 C11 H11 122.6
O3 C14 C15 101.3(3)
O3 C14 H14A 111.5
C15 C14 H14A 111.5
O3 C14 H14B 111.5
C15 C14 H14B 111.5
H14A C14 H14B 109.3
C5 C4 C3 116.8(4)
C5 C4 H4 121.6
C3 C4 H4 121.6
C2 C1 C6 116.9(4)
C2 C1 C13 118.8(4)
C6 C1 C13 124.2(3)
C4 C3 C2 123.3(4)
C4 C3 H3 118.3
C2 C3 H3 118.3
C4 C5 C6 121.2(4)
C4 C5 H5 119.4
C6 C5 H5 119.4
O2 C13 O1 112.1(4)
O2 C13 C1 129.2(4)
O1 C13 C1 118.8(3)
C1 C2 C3 120.4(4)
C1 C2 H2 119.8
C3 C2 H2 119.8
C25 O6 C29 115.9(3)
C28 O4 C27 121.7(3)
C21 C22 C27 115.7(3)
C21 C22 C23 124.2(3)
C27 C22 C23 120.2(3)
C20 C21 C22 120.4(3)
C20 C21 C16 122.2(3)
C22 C21 C16 117.5(3)
C26 C27 C22 120.6(3)
C26 C27 O4 113.8(3)
C22 C27 O4 125.6(3)
C16 C17 C18 117.1(4)
C16 C17 H17 121.4
C18 C17 H17 121.4
C17 C16 C21 119.9(3)
C17 C16 C28 115.0(3)
C21 C16 C28 125.1(3)
F4 C30 F5 104.3(4)
F4 C30 F6 110.5(3)
F5 C30 F6 108.9(4)
F4 C30 C29 111.4(4)
F5 C30 C29 114.9(3)
F6 C30 C29 107.0(4)
C23 C24 C25 116.6(3)
C23 C24 H24 121.7
C25 C24 H24 121.7
C17 C18 C19 123.3(4)
C17 C18 H18 118.3
C19 C18 H18 118.3
C24 C23 C22 120.9(3)
C24 C23 H23 119.5
C22 C23 H23 119.5
C30 C29 O6 102.7(3)
C30 C29 H29A 111.2
O6 C29 H29A 111.2
C30 C29 H29B 111.2
O6 C29 H29B 111.2
H29A C29 H29B 109.1
C27 C26 C25 117.4(3)
C27 C26 H26 121.3
C25 C26 H26 121.3
C19 C20 C21 117.5(4)
C19 C20 H20 121.3
C21 C20 H20 121.3
C20 C19 C18 120.0(4)
C20 C19 H19 120.0
C18 C19 H19 120.0
O6 C25 C26 113.0(3)
O6 C25 C24 122.6(3)
C26 C25 C24 124.3(3)
O5 C28 O4 116.1(3)
O5 C28 C16 129.6(4)
O4 C28 C16 114.4(3)

loop_
_geom_bond_atom_site_label_1
_geom_bond_atom_site_label_2
_geom_bond_distance
F1 C15 1.332(5)
F2 C15 1.298(4)
F3 C15 1.350(5)
O1 C13 1.341(5)
O1 C12 1.396(4)
O3 C10 1.353(4)
O3 C14 1.409(4)
O2 C13 1.225(4)
C6 C1 1.413(5)
C6 C7 1.426(5)
C6 C5 1.466(5)
C12 C11 1.345(5)
C12 C7 1.465(5)
C8 C9 1.344(5)
C8 C7 1.397(5)
C8 H8 0.9300
C10 C11 1.383(5)
C10 C9 1.454(5)
C9 H9 0.9300
C15 C14 1.477(5)
C11 H11 0.9300
C14 H14A 0.9700
C14 H14B 0.9700
C4 C5 1.337(6)
C4 C3 1.403(6)
C4 H4 0.9300
C1 C2 1.361(5)
C1 C13 1.533(5)
C3 C2 1.436(6)
C3 H3 0.9300
C5 H5 0.9300
C2 H2 0.9300
F4 C30 1.291(5)
F5 C30 1.354(5)
F6 C30 1.370(5)
O6 C25 1.324(4)
O6 C29 1.452(4)
O4 C28 1.333(4)
O4 C27 1.439(4)
O5 C28 1.261(4)
C22 C21 1.423(5)
C22 C27 1.428(4)
C22 C23 1.443(5)
C21 C20 1.420(5)
C21 C16 1.456(5)
C27 C26 1.330(5)
C17 C16 1.351(5)
C17 C18 1.400(5)
C17 H17 0.9300
C16 C28 1.497(5)
C30 C29 1.431(5)
C24 C23 1.334(5)
C24 C25 1.430(5)
C24 H24 0.9300
C18 C19 1.447(6)
C18 H18 0.9300
C23 H23 0.9300
C29 H29A 0.9700
C29 H29B 0.9700
C26 C25 1.429(5)
C26 H26 0.9300
C20 C19 1.337(5)
C20 H20 0.9300
C19 H19 0.9300

loop_
_geom_torsion_atom_site_label_1
_geom_torsion_atom_site_label_2
_geom_torsion_atom_site_label_3
_geom_torsion_atom_site_label_4
_geom_torsion
C13 O1 C12 C11 179.0(3)
C13 O1 C12 C7 -0.1(5)
C9 C8 C7 C6 179.5(4)
C9 C8 C7 C12 0.0(5)
C1 C6 C7 C8 -179.2(3)
C5 C6 C7 C8 0.7(6)
C1 C6 C7 C12 0.2(5)
C5 C6 C7 C12 -179.9(4)
C11 C12 C7 C8 0.3(6)
O1 C12 C7 C8 179.2(3)
C11 C12 C7 C6 -179.2(3)
O1 C12 C7 C6 -0.2(5)
C14 O3 C10 C11 -169.3(3)
C14 O3 C10 C9 10.3(5)
C7 C8 C9 C10 0.0(6)
O3 C10 C9 C8 -179.9(4)
C11 C10 C9 C8 -0.3(6)
O1 C12 C11 C10 -179.6(3)
C7 C12 C11 C10 -0.6(5)
O3 C10 C11 C12 -179.7(3)
C9 C10 C11 C12 0.6(5)
C10 O3 C14 C15 172.4(3)
F2 C15 C14 O3 179.1(3)
F1 C15 C14 O3 -58.4(4)
F3 C15 C14 O3 60.3(4)
C7 C6 C1 C2 -179.4(3)
C5 C6 C1 C2 0.7(6)
C7 C6 C1 C13 0.1(5)
C5 C6 C1 C13 -179.8(4)
C5 C4 C3 C2 0.1(8)
C3 C4 C5 C6 0.2(7)
C1 C6 C5 C4 -0.6(7)
C7 C6 C5 C4 179.5(4)
C12 O1 C13 O2 -179.1(3)
C12 O1 C13 C1 0.4(5)
C2 C1 C13 O2 -1.6(7)
C6 C1 C13 O2 178.9(4)
C2 C1 C13 O1 179.1(4)
C6 C1 C13 O1 -0.4(6)
C6 C1 C2 C3 -0.4(6)
C13 C1 C2 C3 -179.9(4)
C4 C3 C2 C1 0.0(7)
C27 C22 C21 C20 178.3(3)
C23 C22 C21 C20 -2.3(5)
C27 C22 C21 C16 -1.1(5)
C23 C22 C21 C16 178.2(3)
C21 C22 C27 C26 179.5(3)
C23 C22 C27 C26 0.1(5)
C21 C22 C27 O4 -0.1(5)
C23 C22 C27 O4 -179.4(3)
C28 O4 C27 C26 -177.0(3)
C28 O4 C27 C22 2.6(5)
C18 C17 C16 C21 0.4(5)
C18 C17 C16 C28 179.8(3)
C20 C21 C16 C17 0.0(5)
C22 C21 C16 C17 179.4(3)
C20 C21 C16 C28 -179.3(3)
C22 C21 C16 C28 0.1(5)
C16 C17 C18 C19 -0.2(6)
C25 C24 C23 C22 -0.3(5)
C21 C22 C23 C24 -179.0(3)
C27 C22 C23 C24 0.3(5)
F4 C30 C29 O6 65.7(4)
F5 C30 C29 O6 -52.5(5)
F6 C30 C29 O6 -173.5(3)
C25 O6 C29 C30 -169.4(3)
C22 C27 C26 C25 -0.5(5)
O4 C27 C26 C25 179.1(3)
C22 C21 C20 C19 179.9(3)
C16 C21 C20 C19 -0.7(5)
C21 C20 C19 C18 0.9(6)
C17 C18 C19 C20 -0.5(6)
C29 O6 C25 C26 173.9(3)
C29 O6 C25 C24 -5.5(5)
C27 C26 C25 O6 -178.9(3)
C27 C26 C25 C24 0.5(6)
C23 C24 C25 O6 179.3(3)
C23 C24 C25 C26 0.0(6)
C27 O4 C28 O5 177.0(3)
C27 O4 C28 C16 -3.3(5)
C17 C16 C28 O5 2.5(6)
C21 C16 C28 O5 -178.2(4)
C17 C16 C28 O4 -177.2(3)
C21 C16 C28 O4 2.1(5)
